data_2201233
loop_
_publ_author_name
'Morgan, Joy L.'
'Robinson, Brian H.'
'Simpson, Jim'

_publ_section_title
;
 <i>cis</i>-[1,3-Bis(diphenylphosphino)propane]dibromoplatinum(II)
;
_journal_issue 10
_journal_name_full 'Acta Crystallographica Section E'
_journal_page_first m504
_journal_page_last m506
_journal_paper_doi 10.1107/S1600536802015428
_journal_volume 58
_journal_year 2002
_chemical_formula_iupac '[Pt Br2 (C27 H26 P2)]'
_chemical_formula_moiety 'C27 H26 Br2 P2 Pt'
_chemical_formula_sum 'C27 H26 Br2 P2 Pt'
_chemical_formula_weight 767.33
_chemical_name_systematic
;
cis-[1,3-Bis(diphenylphosphino)propane]dibromoplatinum(II)
;
_space_group_IT_number 2
_symmetry_cell_setting triclinic
_symmetry_space_group_name_Hall '-P 1'
_symmetry_space_group_name_H-M 'P -1'
_atom_sites_solution_hydrogens geom
_atom_sites_solution_primary direct
_atom_sites_solution_secondary difmap
_audit_creation_method SHELXL-97
_cell_angle_alpha 88.272(3)
_cell_angle_beta 80.296(4)
_cell_angle_gamma 73.540(3)
_cell_formula_units_Z 2
_cell_length_a 8.709(2)
_cell_length_b 10.760(3)
_cell_length_c 14.429(4)
_cell_measurement_reflns_used 5652
_cell_measurement_temperature 168(2)
_cell_measurement_theta_max 52.7
_cell_measurement_theta_min 4.9
_cell_volume 1277.9(6)
_computing_cell_refinement SMART
_computing_data_collection 'SMART (Bruker, 1997)'
_computing_data_reduction 'SAINT (Bruker, 1997)'
_computing_molecular_graphics 'ORTEP-3 (Farrugia, 1997)'
_computing_publication_material SHELXL97
_computing_structure_refinement 'SHELXL97 (Sheldrick, 1997) and TITAN2000)'
_computing_structure_solution 'SHELXS97 (Sheldrick, 1997) and TITAN2000 (Hunter & Simpson, 1999)'
_diffrn_ambient_temperature 168(2)
_diffrn_measured_fraction_theta_full 0.977
_diffrn_measured_fraction_theta_max 0.977
_diffrn_measurement_device_type 'Siemens SMART'
_diffrn_measurement_method 'Area-detector \w scans'
_diffrn_radiation_monochromator graphite
_diffrn_radiation_source 'fine-focus sealed tube'
_diffrn_radiation_type MoK\a
_diffrn_radiation_wavelength 0.71073
_diffrn_reflns_av_R_equivalents 0.036
_diffrn_reflns_av_sigmaI/netI 0.029
_diffrn_reflns_limit_h_max 10
_diffrn_reflns_limit_h_min -10
_diffrn_reflns_limit_k_max 13
_diffrn_reflns_limit_k_min -10
_diffrn_reflns_limit_l_max 17
_diffrn_reflns_limit_l_min -17
_diffrn_reflns_number 15666
_diffrn_reflns_theta_full 26.4
_diffrn_reflns_theta_max 26.4
_diffrn_reflns_theta_min 2.4
_diffrn_standards_decay_% none
_diffrn_standards_number 0
_exptl_absorpt_coefficient_mu 8.756
_exptl_absorpt_correction_T_max 1
_exptl_absorpt_correction_T_min 0.641
_exptl_absorpt_correction_type empirical
_exptl_absorpt_process_details '(SADABS; Bruker 1997)'
_exptl_crystal_colour 'pale brown'
_exptl_crystal_density_diffrn 1.994
_exptl_crystal_density_method 'not measured'
_exptl_crystal_description block
_exptl_crystal_F_000 732
_exptl_crystal_size_max 0.51
_exptl_crystal_size_mid 0.33
_exptl_crystal_size_min 0.30
_refine_diff_density_max 2.38
_refine_diff_density_min -4.26
_refine_ls_extinction_method none
_refine_ls_goodness_of_fit_ref 1.23
_refine_ls_hydrogen_treatment constr
_refine_ls_matrix_type full
_refine_ls_number_parameters 289
_refine_ls_number_reflns 5118
_refine_ls_number_restraints 36
_refine_ls_restrained_S_all 1.23
_refine_ls_R_factor_all 0.051
_refine_ls_R_factor_gt 0.046
_refine_ls_shift/su_max 0.007
_refine_ls_shift/su_mean 0.000
_refine_ls_structure_factor_coef Fsqd
_refine_ls_weighting_details 'calc w = 1/[\s^2^(Fo^2^)+(0.0571P)^2^+9.6036P] where P = (Fo^2^+2Fc^2^)/3'
_refine_ls_weighting_scheme calc
_refine_ls_wR_factor_gt 0.112
_refine_ls_wR_factor_ref 0.114
_reflns_number_gt 4792
_reflns_number_total 5118
_reflns_threshold_expression I>2\s(I)
_cod_data_source_file ac6013.cif
_cod_data_source_block I
_cod_depositor_comments
;
The following automatic conversions were performed:
'_symmetry_cell_setting' value 'Triclinic' changed to 'triclinic'
according to '/home/saulius/struct/CIF-dictionaries/cif_core.dic'
dictionary named 'cif_core.dic' version 2.4.1 from 2010-06-29.

Automatic conversion script
Id: cif_fix_enum 1527 2010-12-29 10:47:43Z saulius 

The following automatic conversions were performed:

'_symmetry_cell_setting' value 'Triclinic' changed to 'triclinic'
according to /home/saulius/struct/CIF-dictionaries/cif_core.dic
dictionary named 'cif_core.dic' version 2.4.1 from 2010-06-29.

Automatic conversion script
Id: cif_fix_values 1715 2011-07-08 13:25:40Z adriana 
;
_cod_original_cell_volume 1278.0(6)
_cod_database_code 2201233
_cod_database_fobs_code 2201233

loop_
_symmetry_equiv_pos_as_xyz
'x, y, z'
'-x, -y, -z'

loop_
_atom_site_label
_atom_site_fract_x
_atom_site_fract_y
_atom_site_fract_z
_atom_site_U_iso_or_equiv
_atom_site_adp_type
_atom_site_calc_flag
_atom_site_refinement_flags
_atom_site_occupancy
_atom_site_disorder_assembly
_atom_site_disorder_group
_atom_site_type_symbol
Br1 -0.04852(10) 0.17292(8) 0.77096(6) 0.02293(19) Uani d . 1 . . Br
Br2 -0.16107(10) 0.50253(8) 0.72957(7) 0.0302(2) Uani d . 1 . . Br
Pt1 0.10137(3) 0.34041(2) 0.743254(18) 0.01006(10) Uani d . 1 . . Pt
P1 0.3214(2) 0.19242(18) 0.77836(14) 0.0137(4) Uani d . 1 . . P
C1 0.5077(10) 0.2460(8) 0.7658(6) 0.0237(18) Uani d . 1 . . C
H1A 0.4923 0.3154 0.8129 0.028 Uiso calc R 1 . . H
H1B 0.5996 0.1724 0.7782 0.028 Uiso calc R 1 . . H
C2 0.5481(10) 0.2965(8) 0.6671(7) 0.0280(19) Uani d . 1 . . C
H2A 0.5389 0.2338 0.6210 0.034 Uiso calc R 1 . . H
H2B 0.6630 0.2977 0.6570 0.034 Uiso calc R 1 . . H
C3 0.4433(10) 0.4323(8) 0.6450(6) 0.0223(17) Uani d . 1 . . C
H3A 0.4326 0.4329 0.5778 0.027 Uiso calc R 1 . . H
H3B 0.5028 0.4958 0.6538 0.027 Uiso calc R 1 . . H
C4 0.3920(10) 0.0441(8) 0.7085(6) 0.0231(17) Uani d . 1 . . C
C5 0.3284(10) 0.0323(8) 0.6265(6) 0.0248(18) Uani d . 1 . . C
H5 0.2437 0.1013 0.6087 0.030 Uiso calc R 1 . . H
C6 0.3905(13) -0.0814(11) 0.5715(8) 0.042(3) Uani d . 1 . . C
H6 0.3461 -0.0899 0.5170 0.050 Uiso calc R 1 . . H
C7 0.5141(14) -0.1800(10) 0.5953(8) 0.042(3) Uani d . 1 . . C
H7 0.5553 -0.2569 0.5576 0.051 Uiso calc R 1 . . H
C8 0.5791(14) -0.1682(9) 0.6740(9) 0.047(3) Uani d . 1 . . C
H8 0.6665 -0.2368 0.6893 0.057 Uiso calc R 1 . . H
C9 0.5196(12) -0.0578(9) 0.7314(7) 0.035(2) Uani d . 1 . . C
H9 0.5653 -0.0516 0.7858 0.042 Uiso calc R 1 . . H
C10 0.2856(9) 0.1458(7) 0.9005(5) 0.0166(15) Uani d . 1 . . C
C11 0.2369(11) 0.0340(9) 0.9257(6) 0.0273(19) Uani d . 1 . . C
H11 0.2314 -0.0232 0.8783 0.033 Uiso calc R 1 . . H
C12 0.1966(13) 0.0068(10) 1.0201(7) 0.035(2) Uani d . 1 . . C
H12 0.1644 -0.0693 1.0368 0.042 Uiso calc R 1 . . H
C13 0.2029(12) 0.0891(10) 1.0893(7) 0.035(2) Uani d . 1 . . C
H13 0.1735 0.0704 1.1535 0.042 Uiso calc R 1 . . H
C14 0.2515(13) 0.1983(11) 1.0664(7) 0.039(2) Uani d . 1 . . C
H14 0.2570 0.2542 1.1146 0.047 Uiso calc R 1 . . H
C15 0.2934(12) 0.2274(10) 0.9711(6) 0.032(2) Uani d . 1 . . C
H15 0.3271 0.3031 0.9553 0.038 Uiso calc R 1 . . H
P2 0.2371(2) 0.48954(18) 0.71495(14) 0.0145(4) Uani d . 1 . . P
C16 0.2601(11) 0.5585(9) 0.8246(6) 0.0257(15) Uani d U 1 . . C
C17 0.1330(12) 0.5758(11) 0.9011(7) 0.0352(16) Uani d U 1 . . C
H17 0.0365 0.5547 0.8946 0.042 Uiso calc R 1 . . H
C18 0.1480(13) 0.6237(11) 0.9868(7) 0.0406(18) Uani d U 1 . . C
H18 0.0610 0.6354 1.0382 0.049 Uiso calc R 1 . . H
C19 0.2844(13) 0.6536(12) 0.9976(8) 0.0435(18) Uani d U 1 . . C
H19 0.2927 0.6883 1.0558 0.052 Uiso calc R 1 . . H
C20 0.4125(14) 0.6331(13) 0.9228(8) 0.0499(19) Uani d U 1 . . C
H20 0.5112 0.6495 0.9306 0.060 Uiso calc R 1 . . H
C21 0.3971(13) 0.5889(12) 0.8372(8) 0.0424(18) Uani d U 1 . . C
H21 0.4837 0.5795 0.7858 0.051 Uiso calc R 1 . . H
C22 0.1452(10) 0.6275(8) 0.6461(6) 0.0196(16) Uani d . 1 . . C
C23 0.0915(11) 0.7521(8) 0.6832(6) 0.0241(17) Uani d . 1 . . C
H23 0.1050 0.7685 0.7452 0.029 Uiso calc R 1 . . H
C24 0.0167(12) 0.8544(8) 0.6284(7) 0.031(2) Uani d . 1 . . C
H24 -0.0202 0.9404 0.6534 0.037 Uiso calc R 1 . . H
C25 -0.0031(12) 0.8303(9) 0.5388(7) 0.032(2) Uani d . 1 . . C
H25 -0.0536 0.9000 0.5022 0.038 Uiso calc R 1 . . H
C26 0.0495(12) 0.7060(9) 0.5014(6) 0.031(2) Uani d . 1 . . C
H26 0.0348 0.6899 0.4396 0.038 Uiso calc R 1 . . H
C27 0.1240(12) 0.6048(9) 0.5551(6) 0.0272(19) Uani d . 1 . . C
H27 0.1610 0.5191 0.5295 0.033 Uiso calc R 1 . . H

loop_
_atom_site_aniso_label
_atom_site_aniso_U_11
_atom_site_aniso_U_22
_atom_site_aniso_U_33
_atom_site_aniso_U_12
_atom_site_aniso_U_13
_atom_site_aniso_U_23
Br1 0.0207(4) 0.0228(4) 0.0287(4) -0.0120(3) -0.0043(3) 0.0052(3)
Br2 0.0167(4) 0.0233(4) 0.0484(6) -0.0015(3) -0.0070(4) 0.0037(4)
Pt1 0.00866(15) 0.01236(15) 0.01000(15) -0.00438(10) -0.00185(10) 0.00229(10)
P1 0.0088(8) 0.0150(9) 0.0162(9) -0.0017(7) -0.0022(7) 0.0039(7)
C1 0.013(4) 0.030(4) 0.031(5) -0.009(3) -0.007(3) 0.006(4)
C2 0.018(4) 0.027(4) 0.034(5) -0.004(3) 0.005(4) 0.003(4)
C3 0.021(4) 0.029(4) 0.017(4) -0.009(3) -0.001(3) 0.003(3)
C4 0.027(4) 0.018(4) 0.020(4) -0.005(3) 0.006(3) 0.003(3)
C5 0.019(4) 0.028(4) 0.026(4) -0.004(3) 0.000(3) -0.008(4)
C6 0.035(6) 0.046(6) 0.040(6) -0.010(5) 0.003(5) -0.024(5)
C7 0.051(7) 0.028(5) 0.042(6) -0.010(5) 0.008(5) -0.012(4)
C8 0.044(6) 0.018(4) 0.064(8) 0.008(4) 0.004(6) 0.011(5)
C9 0.032(5) 0.032(5) 0.034(5) 0.005(4) -0.009(4) 0.005(4)
C10 0.016(4) 0.019(4) 0.014(4) -0.002(3) -0.008(3) 0.006(3)
C11 0.029(5) 0.027(4) 0.028(5) -0.012(4) -0.006(4) 0.003(4)
C12 0.041(6) 0.040(5) 0.026(5) -0.017(4) -0.008(4) 0.019(4)
C13 0.034(5) 0.050(6) 0.022(5) -0.013(4) -0.009(4) 0.016(4)
C14 0.045(6) 0.058(6) 0.016(4) -0.017(5) -0.004(4) -0.001(4)
C15 0.041(5) 0.042(5) 0.020(4) -0.024(4) -0.008(4) 0.005(4)
P2 0.0167(9) 0.0142(9) 0.0147(9) -0.0085(7) -0.0018(7) 0.0026(7)
C16 0.024(3) 0.044(4) 0.018(3) -0.022(3) -0.002(3) -0.005(3)
C17 0.029(3) 0.056(4) 0.026(3) -0.024(3) 0.001(3) -0.008(3)
C18 0.037(3) 0.061(4) 0.028(3) -0.022(3) 0.002(3) -0.010(3)
C19 0.040(4) 0.066(4) 0.030(3) -0.020(3) -0.007(3) -0.016(3)
C20 0.039(4) 0.077(4) 0.041(4) -0.027(3) -0.004(3) -0.018(4)
C21 0.032(3) 0.067(4) 0.035(4) -0.027(3) 0.001(3) -0.013(3)
C22 0.022(4) 0.023(4) 0.018(4) -0.012(3) -0.003(3) 0.007(3)
C23 0.032(5) 0.021(4) 0.022(4) -0.008(3) -0.012(4) 0.003(3)
C24 0.044(5) 0.017(4) 0.033(5) -0.009(4) -0.015(4) 0.007(4)
C25 0.037(5) 0.029(5) 0.036(5) -0.015(4) -0.021(4) 0.020(4)
C26 0.045(6) 0.037(5) 0.020(4) -0.020(4) -0.016(4) 0.012(4)
C27 0.038(5) 0.027(4) 0.019(4) -0.012(4) -0.008(4) 0.004(3)

loop_
_atom_type_symbol
_atom_type_description
_atom_type_scat_dispersion_real
_atom_type_scat_dispersion_imag
_atom_type_scat_source
C C 0.0033 0.0016 'International Tables Vol C Tables 4.2.6.8 and 6.1.1.4'
H H 0.0000 0.0000 'International Tables Vol C Tables 4.2.6.8 and 6.1.1.4'
P P 0.1023 0.0942 'International Tables Vol C Tables 4.2.6.8 and 6.1.1.4'
Br Br -0.2901 2.4595 'International Tables Vol C Tables 4.2.6.8 and 6.1.1.4'
Pt Pt -1.7033 8.3905 'International Tables Vol C Tables 4.2.6.8 and 6.1.1.4'

loop_
_geom_angle_atom_site_label_1
_geom_angle_atom_site_label_2
_geom_angle_atom_site_label_3
_geom_angle
_geom_angle_publ_flag
P2 Pt1 P1 91.67(7) y
P2 Pt1 Br2 91.95(6) y
P1 Pt1 Br2 171.34(5) y
P2 Pt1 Br1 178.72(5) y
P1 Pt1 Br1 88.45(6) y
Br2 Pt1 Br1 88.12(4) y
C4 P1 C10 106.7(4) ?
C4 P1 C1 101.7(4) ?
C10 P1 C1 105.0(4) ?
C4 P1 Pt1 116.6(3) ?
C10 P1 Pt1 110.3(2) ?
C1 P1 Pt1 115.4(3) y
C2 C1 P1 111.1(6) y
C2 C1 H1A 109.4 ?
P1 C1 H1A 109.4 ?
C2 C1 H1B 109.4 ?
P1 C1 H1B 109.4 ?
H1A C1 H1B 108.0 ?
C1 C2 C3 116.8(7) y
C1 C2 H2A 108.1 ?
C3 C2 H2A 108.1 ?
C1 C2 H2B 108.1 ?
C3 C2 H2B 108.1 ?
H2A C2 H2B 107.3 ?
C2 C3 P2 117.0(6) y
C2 C3 H3A 108.1 ?
P2 C3 H3A 108.1 ?
C2 C3 H3B 108.1 ?
P2 C3 H3B 108.1 ?
H3A C3 H3B 107.3 ?
C9 C4 C5 118.7(8) ?
C9 C4 P1 120.1(7) ?
C5 C4 P1 121.0(6) ?
C6 C5 C4 119.8(9) ?
C6 C5 H5 120.1 ?
C4 C5 H5 120.1 ?
C7 C6 C5 120.6(10) ?
C7 C6 H6 119.7 ?
C5 C6 H6 119.7 ?
C6 C7 C8 120.0(9) ?
C6 C7 H7 120.0 ?
C8 C7 H7 120.0 ?
C7 C8 C9 121.3(10) ?
C7 C8 H8 119.3 ?
C9 C8 H8 119.3 ?
C8 C9 C4 119.5(10) ?
C8 C9 H9 120.2 ?
C4 C9 H9 120.2 ?
C15 C10 C11 118.8(8) ?
C15 C10 P1 119.5(6) ?
C11 C10 P1 121.4(6) ?
C12 C11 C10 120.1(8) ?
C12 C11 H11 119.9 ?
C10 C11 H11 119.9 ?
C13 C12 C11 120.5(9) ?
C13 C12 H12 119.8 ?
C11 C12 H12 119.8 ?
C14 C13 C12 120.4(9) ?
C14 C13 H13 119.8 ?
C12 C13 H13 119.8 ?
C13 C14 C15 120.0(9) ?
C13 C14 H14 120.0 ?
C15 C14 H14 120.0 ?
C10 C15 C14 120.2(9) ?
C10 C15 H15 119.9 ?
C14 C15 H15 119.9 ?
C22 P2 C16 105.9(4) ?
C22 P2 C3 101.0(4) ?
C16 P2 C3 106.4(4) ?
C22 P2 Pt1 115.6(3) ?
C16 P2 Pt1 111.3(3) ?
C3 P2 Pt1 115.6(3) ?
C21 C16 C17 118.0(8) ?
C21 C16 P2 123.6(7) ?
C17 C16 P2 118.3(6) ?
C18 C17 C16 120.1(9) ?
C18 C17 H17 119.9 ?
C16 C17 H17 119.9 ?
C19 C18 C17 120.9(10) ?
C19 C18 H18 119.5 ?
C17 C18 H18 119.5 ?
C18 C19 C20 119.2(10) ?
C18 C19 H19 120.4 ?
C20 C19 H19 120.4 ?
C21 C20 C19 120.3(10) ?
C21 C20 H20 119.9 ?
C19 C20 H20 119.9 ?
C16 C21 C20 121.5(10) ?
C16 C21 H21 119.3 ?
C20 C21 H21 119.3 ?
C23 C22 C27 119.7(8) ?
C23 C22 P2 121.6(6) ?
C27 C22 P2 118.7(6) ?
C22 C23 C24 119.4(8) ?
C22 C23 H23 120.3 ?
C24 C23 H23 120.3 ?
C25 C24 C23 120.2(8) ?
C25 C24 H24 119.9 ?
C23 C24 H24 119.9 ?
C24 C25 C26 120.7(8) ?
C24 C25 H25 119.6 ?
C26 C25 H25 119.6 ?
C25 C26 C27 119.3(8) ?
C25 C26 H26 120.3 ?
C27 C26 H26 120.3 ?
C26 C27 C22 120.7(8) ?
C26 C27 H27 119.6 ?
C22 C27 H27 119.6 ?

loop_
_geom_bond_atom_site_label_1
_geom_bond_atom_site_label_2
_geom_bond_site_symmetry_2
_geom_bond_distance
_geom_bond_publ_flag
Br1 Pt1 . 2.4951(9) y
Br2 Pt1 . 2.4855(10) y
Pt1 P2 . 2.2384(19) y
Pt1 P1 . 2.2394(19) y
P1 C4 . 1.809(8) ?
P1 C10 . 1.818(8) ?
P1 C1 . 1.850(8) y
C1 C2 . 1.530(12) y
C1 H1A . 0.9900 ?
C1 H1B . 0.9900 ?
C2 C3 . 1.544(12) y
C2 H2A . 0.9900 ?
C2 H2B . 0.9900 ?
C3 P2 . 1.850(8) y
C3 H3A . 0.9900 ?
C3 H3B . 0.9900 ?
C4 C9 . 1.400(12) ?
C4 C5 . 1.412(12) ?
C5 C6 . 1.399(12) ?
C5 H5 . 0.9500 ?
C6 C7 . 1.363(16) ?
C6 H6 . 0.9500 ?
C7 C8 . 1.376(17) ?
C7 H7 . 0.9500 ?
C8 C9 . 1.390(15) ?
C8 H8 . 0.9500 ?
C9 H9 . 0.9500 ?
C10 C15 . 1.387(12) ?
C10 C11 . 1.403(11) ?
C11 C12 . 1.392(13) ?
C11 H11 . 0.9500 ?
C12 C13 . 1.373(15) ?
C12 H12 . 0.9500 ?
C13 C14 . 1.370(15) ?
C13 H13 . 0.9500 ?
C14 C15 . 1.411(13) ?
C14 H14 . 0.9500 ?
C15 H15 . 0.9500 ?
P2 C22 . 1.827(8) ?
P2 C16 . 1.832(8) ?
C16 C21 . 1.364(13) ?
C16 C17 . 1.401(12) ?
C17 C18 . 1.393(14) ?
C17 H17 . 0.9500 ?
C18 C19 . 1.351(15) ?
C18 H18 . 0.9500 ?
C19 C20 . 1.389(15) ?
C19 H19 . 0.9500 ?
C20 C21 . 1.377(15) ?
C20 H20 . 0.9500 ?
C21 H21 . 0.9500 ?
C22 C23 . 1.381(12) ?
C22 C27 . 1.394(12) ?
C23 C24 . 1.406(12) ?
C23 H23 . 0.9500 ?
C24 C25 . 1.375(13) ?
C24 H24 . 0.9500 ?
C25 C26 . 1.379(14) ?
C25 H25 . 0.9500 ?
C26 C27 . 1.387(12) ?
C26 H26 . 0.9500 ?
C27 H27 . 0.9500 ?

loop_
_geom_torsion_atom_site_label_1
_geom_torsion_atom_site_label_2
_geom_torsion_atom_site_label_3
_geom_torsion_atom_site_label_4
_geom_torsion
P2 Pt1 P1 C4 -121.6(3)
Br1 Pt1 P1 C4 57.1(3)
P2 Pt1 P1 C10 116.4(3)
Br1 Pt1 P1 C10 -64.8(3)
P2 Pt1 P1 C1 -2.3(3)
Br1 Pt1 P1 C1 176.4(3)
C4 P1 C1 C2 72.3(7)
C10 P1 C1 C2 -176.5(6)
Pt1 P1 C1 C2 -54.9(7)
P1 C1 C2 C3 75.5(9)
C1 C2 C3 P2 -24.7(10)
C10 P1 C4 C9 -50.5(8)
C1 P1 C4 C9 59.3(8)
Pt1 P1 C4 C9 -174.3(7)
C10 P1 C4 C5 134.2(7)
C1 P1 C4 C5 -116.0(7)
Pt1 P1 C4 C5 10.4(8)
C9 C4 C5 C6 1.7(13)
P1 C4 C5 C6 177.1(7)
C4 C5 C6 C7 -1.3(15)
C5 C6 C7 C8 -0.1(17)
C6 C7 C8 C9 1.1(17)
C7 C8 C9 C4 -0.6(17)
C5 C4 C9 C8 -0.8(14)
P1 C4 C9 C8 -176.2(8)
C4 P1 C10 C15 154.6(7)
C1 P1 C10 C15 47.2(8)
Pt1 P1 C10 C15 -77.8(7)
C4 P1 C10 C11 -30.7(8)
C1 P1 C10 C11 -138.1(7)
Pt1 P1 C10 C11 96.9(7)
C15 C10 C11 C12 0.4(13)
P1 C10 C11 C12 -174.4(7)
C10 C11 C12 C13 0.4(15)
C11 C12 C13 C14 -1.0(16)
C12 C13 C14 C15 0.8(16)
C11 C10 C15 C14 -0.6(14)
P1 C10 C15 C14 174.3(8)
C13 C14 C15 C10 0.0(16)
C2 C3 P2 C22 -166.0(7)
C2 C3 P2 C16 83.7(7)
C2 C3 P2 Pt1 -40.5(7)
P1 Pt1 P2 C22 161.7(3)
P1 Pt1 P2 C16 -77.5(3)
Br2 Pt1 P2 C16 94.6(3)
P1 Pt1 P2 C3 44.0(3)
Br2 Pt1 P2 C3 -143.9(3)
C22 P2 C16 C21 -92.0(10)
C3 P2 C16 C21 14.8(11)
Pt1 P2 C16 C21 141.6(9)
C22 P2 C16 C17 90.9(9)
C3 P2 C16 C17 -162.3(8)
Pt1 P2 C16 C17 -35.5(9)
C21 C16 C17 C18 0.5(17)
P2 C16 C17 C18 177.8(9)
C16 C17 C18 C19 -0.3(18)
C17 C18 C19 C20 -1.6(19)
C18 C19 C20 C21 3(2)
C17 C16 C21 C20 1.2(18)
P2 C16 C21 C20 -175.9(10)
C19 C20 C21 C16 -3(2)
C16 P2 C22 C23 -7.0(8)
C3 P2 C22 C23 -117.8(7)
Pt1 P2 C22 C23 116.7(7)
C16 P2 C22 C27 175.3(7)
C3 P2 C22 C27 64.6(7)
Pt1 P2 C22 C27 -61.0(7)
C27 C22 C23 C24 -0.2(13)
P2 C22 C23 C24 -177.9(7)
C22 C23 C24 C25 0.2(14)
C23 C24 C25 C26 0.1(15)
C24 C25 C26 C27 -0.4(15)
C25 C26 C27 C22 0.4(15)
C23 C22 C27 C26 0.0(13)
P2 C22 C27 C26 177.7(7)
